data_4021429
loop_
_publ_author_name
'Man Shing Wong'
'Ping Fang Xia'
'Pik Kwan Lo'
'Xiao Hua Sun'
'Wai Yeung Wong'
'Shaomin Shuang'

_publ_section_title
;
 Synthesis of Oligophenylene-Substituted Calix[4]crown-4s
 and Their Silver(I) Ion-Induced Nanocones Formation
;
_journal_name_full 'Journal of Organic Chemistry'
_journal_page_first 940
_journal_page_last 946
_journal_paper_doi 10.1021/jo051896z
_journal_volume 71
_journal_year 2006
_chemical_formula_sum 'C92 H92 Ag6 F18 O24'
_chemical_formula_weight 2570.88
_chemical_name_systematic
; 
 ? 
;
_space_group_IT_number 14
_symmetry_cell_setting monoclinic
_symmetry_space_group_name_Hall '-P 2yn'
_symmetry_space_group_name_H-M 'P 1 21/n 1'
_atom_sites_solution_hydrogens geom
_atom_sites_solution_primary direct
_atom_sites_solution_secondary difmap
_audit_creation_method SHELXL-97
_cell_angle_alpha 90.00
_cell_angle_beta 100.102(7)
_cell_angle_gamma 90.00
_cell_formula_units_Z 4
_cell_length_a 19.450(6)
_cell_length_b 25.180(8)
_cell_length_c 20.114(6)
_cell_measurement_temperature 273(2)
_cell_volume 9698(5)
_computing_data_reduction SAINT
_computing_structure_refinement 'SHELXL-97 (Sheldrick, 1997)'
_computing_structure_solution 'SHELXS-97 (Sheldrick, 1990)'
_diffrn_ambient_temperature 273(2)
_diffrn_measured_fraction_theta_full 0.994
_diffrn_measured_fraction_theta_max 0.994
_diffrn_measurement_device_type 'Smart CCD'
_diffrn_radiation_monochromator graphite
_diffrn_radiation_source 'fine-focus sealed tube'
_diffrn_radiation_type MoK\a
_diffrn_radiation_wavelength 0.71073
_diffrn_reflns_av_R_equivalents 0.0498
_diffrn_reflns_av_sigmaI/netI 0.0655
_diffrn_reflns_limit_h_max 23
_diffrn_reflns_limit_h_min -20
_diffrn_reflns_limit_k_max 29
_diffrn_reflns_limit_k_min -29
_diffrn_reflns_limit_l_max 14
_diffrn_reflns_limit_l_min -23
_diffrn_reflns_number 48242
_diffrn_reflns_theta_full 25.00
_diffrn_reflns_theta_max 25.00
_diffrn_reflns_theta_min 1.80
_exptl_absorpt_coefficient_mu 1.294
_exptl_absorpt_correction_T_max 1.0000
_exptl_absorpt_correction_T_min 0.8057
_exptl_absorpt_correction_type SADABS
_exptl_crystal_colour colorless
_exptl_crystal_density_diffrn 1.761
_exptl_crystal_density_method 'not measured'
_exptl_crystal_description block
_exptl_crystal_F_000 5120
_exptl_crystal_size_max 0.28
_exptl_crystal_size_mid 0.20
_exptl_crystal_size_min 0.15
_refine_diff_density_max 1.144
_refine_diff_density_min -1.335
_refine_diff_density_rms 0.088
_refine_ls_extinction_method none
_refine_ls_goodness_of_fit_ref 1.018
_refine_ls_hydrogen_treatment mixed
_refine_ls_matrix_type full
_refine_ls_number_parameters 1261
_refine_ls_number_reflns 16980
_refine_ls_number_restraints 6
_refine_ls_restrained_S_all 1.035
_refine_ls_R_factor_all 0.1134
_refine_ls_R_factor_gt 0.0538
_refine_ls_shift/su_max 0.005
_refine_ls_shift/su_mean 0.000
_refine_ls_structure_factor_coef Fsqd
_refine_ls_weighting_details 'calc w=1/[\s^2^(Fo^2^)+(0.0875P)^2^+0.1936P] where P=(Fo^2^+2Fc^2^)/3'
_refine_ls_weighting_scheme calc
_refine_ls_wR_factor_gt 0.1377
_refine_ls_wR_factor_ref 0.1680
_reflns_number_gt 9335
_reflns_number_total 16980
_reflns_threshold_expression >2sigma(I)
_cod_data_source_file jo051896zsi20051107_061050.cif
_cod_depositor_comments
;
The following automatic conversions were performed:
'_symmetry_cell_setting' value 'Monoclinic' changed to 'monoclinic'
according to '/home/saulius/struct/CIF-dictionaries/cif_core.dic'
dictionary named 'cif_core.dic' version 2.4.1 from 2010-06-29.

Automatic conversion script
Id: cif_fix_enum 1527 2010-12-29 10:47:43Z saulius 
;
_cod_original_sg_symbol_H-M 'P 21/n'
_cod_database_code 4021429

loop_
_symmetry_equiv_pos_as_xyz
'x, y, z'
'-x+1/2, y+1/2, -z+1/2'
'-x, -y, -z'
'x-1/2, -y-1/2, z-1/2'

loop_
_atom_site_label
_atom_site_type_symbol
_atom_site_fract_x
_atom_site_fract_y
_atom_site_fract_z
_atom_site_U_iso_or_equiv
_atom_site_adp_type
_atom_site_occupancy
_atom_site_symmetry_multiplicity
_atom_site_calc_flag
_atom_site_refinement_flags
Ag1 Ag 0.29781(3) 0.62091(2) -0.00086(3) 0.05758(17) Uani 1 1 d .
Ag2 Ag 0.24274(2) 0.51673(2) 0.47400(3) 0.05247(16) Uani 1 1 d .
Ag3 Ag 0.19614(3) 0.24343(3) 0.82511(4) 0.0881(2) Uani 1 1 d .
Ag4 Ag 0.23186(4) 0.36286(3) 0.80558(4) 0.0906(2) Uani 1 1 d .
Ag5 Ag 0.12528(4) 0.35142(3) 0.90955(4) 0.0999(3) Uani 1 1 d .
Ag6 Ag 0.09442(6) 0.23885(3) 0.91518(4) 0.1178(3) Uani 1 1 d .
C1 C 0.2288(5) 0.4750(3) 0.0282(4) 0.076(2) Uani 1 1 d .
C2 C 0.2189(5) 0.4372(3) 0.0763(5) 0.092(3) Uani 1 1 d .
H2A H 0.1746 0.4223 0.0728 0.111 Uiso 1 1 calc R
C3 C 0.2688(6) 0.4205(3) 0.1276(5) 0.097(3) Uani 1 1 d .
H3A H 0.2589 0.3949 0.1580 0.117 Uiso 1 1 calc R
C4 C 0.3348(5) 0.4423(3) 0.1339(5) 0.085(3) Uani 1 1 d .
H4A H 0.3696 0.4319 0.1692 0.102 Uiso 1 1 calc R
C5 C 0.3490(4) 0.4791(3) 0.0887(4) 0.071(2) Uani 1 1 d .
C6 C 0.2976(4) 0.4935(3) 0.0340(4) 0.071(2) Uani 1 1 d .
C7 C 0.4207(4) 0.5069(3) 0.0994(4) 0.079(2) Uani 1 1 d .
H7A H 0.4574 0.4806 0.1108 0.095 Uiso 1 1 calc R
H7B H 0.4271 0.5243 0.0579 0.095 Uiso 1 1 calc R
C8 C 0.4260(3) 0.5473(3) 0.1552(4) 0.064(2) Uani 1 1 d .
C9 C 0.4393(4) 0.5324(3) 0.2235(4) 0.072(2) Uani 1 1 d .
H9A H 0.4499 0.4971 0.2344 0.086 Uiso 1 1 calc R
C10 C 0.4372(4) 0.5676(3) 0.2739(4) 0.069(2) Uani 1 1 d .
H10A H 0.4490 0.5565 0.3186 0.083 Uiso 1 1 calc R
C11 C 0.4180(3) 0.6188(3) 0.2603(4) 0.0613(19) Uani 1 1 d .
H11A H 0.4146 0.6419 0.2957 0.074 Uiso 1 1 calc R
C12 C 0.4035(3) 0.6373(3) 0.1939(4) 0.0510(17) Uani 1 1 d .
C13 C 0.4116(3) 0.6017(3) 0.1425(3) 0.0488(16) Uani 1 1 d .
C14 C 0.3757(3) 0.6932(2) 0.1783(3) 0.0557(18) Uani 1 1 d .
H14A H 0.4003 0.7179 0.2112 0.067 Uiso 1 1 calc R
H14B H 0.3838 0.7038 0.1339 0.067 Uiso 1 1 calc R
C15 C 0.2985(3) 0.6952(2) 0.1800(3) 0.0469(16) Uani 1 1 d .
C16 C 0.2750(4) 0.6961(3) 0.2420(4) 0.0621(19) Uani 1 1 d .
H16A H 0.3071 0.6969 0.2821 0.075 Uiso 1 1 calc R
C17 C 0.2057(4) 0.6960(3) 0.2440(4) 0.0631(19) Uani 1 1 d .
H17A H 0.1905 0.6983 0.2852 0.076 Uiso 1 1 calc R
C18 C 0.1572(4) 0.6924(3) 0.1845(4) 0.068(2) Uani 1 1 d .
H18A H 0.1099 0.6913 0.1867 0.082 Uiso 1 1 calc R
C19 C 0.1777(3) 0.6904(3) 0.1222(4) 0.0584(18) Uani 1 1 d .
C20 C 0.2488(3) 0.6956(2) 0.1210(3) 0.0467(16) Uani 1 1 d .
C21 C 0.1239(4) 0.6827(3) 0.0577(4) 0.067(2) Uani 1 1 d .
H21A H 0.0826 0.7037 0.0601 0.081 Uiso 1 1 calc R
H21B H 0.1433 0.6946 0.0190 0.081 Uiso 1 1 calc R
C22 C 0.1042(3) 0.6243(3) 0.0493(3) 0.062(2) Uani 1 1 d .
C23 C 0.0567(4) 0.6028(4) 0.0859(4) 0.083(3) Uani 1 1 d .
H23A H 0.0333 0.6248 0.1117 0.099 Uiso 1 1 calc R
C24 C 0.0439(4) 0.5487(5) 0.0843(4) 0.089(3) Uani 1 1 d .
H24A H 0.0115 0.5347 0.1084 0.107 Uiso 1 1 calc R
C25 C 0.0782(4) 0.5158(4) 0.0479(5) 0.086(3) Uani 1 1 d .
H25A H 0.0692 0.4795 0.0486 0.103 Uiso 1 1 calc R
C26 C 0.1260(4) 0.5340(3) 0.0098(4) 0.066(2) Uani 1 1 d .
C27 C 0.1343(3) 0.5894(3) 0.0090(3) 0.0586(19) Uani 1 1 d .
C28 C 0.1689(4) 0.4968(3) -0.0224(4) 0.082(2) Uani 1 1 d .
H28A H 0.1871 0.5150 -0.0581 0.098 Uiso 1 1 calc R
H28B H 0.1398 0.4676 -0.0426 0.098 Uiso 1 1 calc R
C29 C 0.3136(8) 0.4995(7) -0.0824(8) 0.182(6) Uani 1 1 d D
H29A H 0.2871 0.4669 -0.0826 0.218 Uiso 1 1 calc R
H29B H 0.2895 0.5219 -0.1183 0.218 Uiso 1 1 calc R
C30 C 0.3781(9) 0.4877(9) -0.0960(9) 0.237(9) Uani 1 1 d D
H30A H 0.4017 0.4631 -0.0624 0.285 Uiso 1 1 calc R
H30B H 0.4060 0.5197 -0.0943 0.285 Uiso 1 1 calc R
C31 C 0.3706(5) 0.4619(5) -0.1682(5) 0.119(4) Uani 1 1 d D
H31A H 0.4161 0.4535 -0.1776 0.179 Uiso 1 1 calc R
H31B H 0.3479 0.4865 -0.2014 0.179 Uiso 1 1 calc R
H31C H 0.3433 0.4301 -0.1696 0.179 Uiso 1 1 calc R
C32 C 0.2880(4) 0.7543(3) 0.0439(4) 0.072(2) Uani 1 1 d .
H32A H 0.3168 0.7537 0.0091 0.087 Uiso 1 1 calc R
H32B H 0.3153 0.7700 0.0841 0.087 Uiso 1 1 calc R
C33 C 0.2253(4) 0.7880(3) 0.0207(4) 0.074(2) Uani 1 1 d .
H33A H 0.1937 0.7860 0.0530 0.089 Uiso 1 1 calc R
H33B H 0.2007 0.7753 -0.0225 0.089 Uiso 1 1 calc R
C34 C 0.2485(4) 0.8450(3) 0.0141(4) 0.071(2) Uani 1 1 d .
H34A H 0.2084 0.8669 -0.0012 0.106 Uiso 1 1 calc R
H34B H 0.2797 0.8467 -0.0179 0.106 Uiso 1 1 calc R
H34C H 0.2721 0.8575 0.0572 0.106 Uiso 1 1 calc R
C35 C 0.4640(4) 0.6362(4) 0.0510(4) 0.082(2) Uani 1 1 d .
H35A H 0.4921 0.6587 0.0843 0.098 Uiso 1 1 calc R
H35B H 0.4914 0.6050 0.0449 0.098 Uiso 1 1 calc R
C36 C 0.4490(6) 0.6631(6) -0.0090(6) 0.144(5) Uani 1 1 d .
H36A H 0.4529 0.7005 0.0027 0.173 Uiso 1 1 calc R
H36B H 0.4873 0.6555 -0.0327 0.173 Uiso 1 1 calc R
C37 C 0.3730(6) 0.6853(4) -0.1116(5) 0.106(3) Uani 1 1 d .
H37A H 0.4061 0.6775 -0.1411 0.128 Uiso 1 1 calc R
H37B H 0.3762 0.7230 -0.1019 0.128 Uiso 1 1 calc R
C38 C 0.3065(6) 0.6750(5) -0.1471(5) 0.128(4) Uani 1 1 d .
H38A H 0.2912 0.7064 -0.1736 0.154 Uiso 1 1 calc R
H38B H 0.3105 0.6466 -0.1787 0.154 Uiso 1 1 calc R
C39 C 0.1937(6) 0.6464(6) -0.1355(5) 0.134(5) Uani 1 1 d .
H39A H 0.1978 0.6175 -0.1665 0.160 Uiso 1 1 calc R
H39B H 0.1713 0.6754 -0.1629 0.160 Uiso 1 1 calc R
C40 C 0.1466(5) 0.6298(5) -0.0968(4) 0.101(3) Uani 1 1 d .
H40A H 0.1177 0.6020 -0.1207 0.121 Uiso 1 1 calc R
H40B H 0.1163 0.6593 -0.0904 0.121 Uiso 1 1 calc R
C41 C 0.3119(4) 0.4163(3) 0.3469(3) 0.0495(16) Uani 1 1 d .
C42 C 0.3168(4) 0.3644(3) 0.3246(4) 0.069(2) Uani 1 1 d .
H42A H 0.3604 0.3486 0.3270 0.083 Uiso 1 1 calc R
C43 C 0.2565(6) 0.3363(3) 0.2987(4) 0.079(2) Uani 1 1 d .
H43A H 0.2598 0.3025 0.2809 0.094 Uiso 1 1 calc R
C44 C 0.1924(5) 0.3585(3) 0.2994(4) 0.072(2) Uani 1 1 d .
H44A H 0.1526 0.3380 0.2861 0.087 Uiso 1 1 calc R
C45 C 0.1851(4) 0.4102(3) 0.3191(3) 0.0614(19) Uani 1 1 d .
C46 C 0.2463(4) 0.4395(3) 0.3404(3) 0.0504(17) Uani 1 1 d .
C47 C 0.1147(4) 0.4329(3) 0.3226(3) 0.072(2) Uani 1 1 d .
H47A H 0.0822 0.4235 0.2820 0.086 Uiso 1 1 calc R
H47B H 0.1178 0.4714 0.3248 0.086 Uiso 1 1 calc R
C48 C 0.0873(4) 0.4122(3) 0.3844(4) 0.068(2) Uani 1 1 d .
C49 C 0.0551(4) 0.3624(4) 0.3826(4) 0.087(3) Uani 1 1 d .
H49A H 0.0461 0.3435 0.3423 0.105 Uiso 1 1 calc R
C50 C 0.0366(5) 0.3412(4) 0.4400(5) 0.093(3) Uani 1 1 d .
H50A H 0.0121 0.3093 0.4376 0.112 Uiso 1 1 calc R
C51 C 0.0539(4) 0.3664(4) 0.5000(5) 0.087(3) Uani 1 1 d .
H51A H 0.0438 0.3501 0.5387 0.105 Uiso 1 1 calc R
C52 C 0.0863(3) 0.4163(3) 0.5060(4) 0.063(2) Uani 1 1 d .
C53 C 0.0991(3) 0.4382(3) 0.4460(4) 0.0575(18) Uani 1 1 d .
C54 C 0.1111(3) 0.4413(3) 0.5744(3) 0.069(2) Uani 1 1 d .
H54A H 0.1164 0.4793 0.5688 0.082 Uiso 1 1 calc R
H54B H 0.0761 0.4359 0.6026 0.082 Uiso 1 1 calc R
C55 C 0.1795(3) 0.4185(3) 0.6091(3) 0.0583(18) Uani 1 1 d .
C56 C 0.1826(4) 0.3679(3) 0.6355(4) 0.066(2) Uani 1 1 d .
H56A H 0.1419 0.3483 0.6339 0.079 Uiso 1 1 calc R
C57 C 0.2461(4) 0.3462(3) 0.6643(4) 0.069(2) Uani 1 1 d .
H57A H 0.2479 0.3128 0.6843 0.083 Uiso 1 1 calc R
C58 C 0.3062(4) 0.3741(3) 0.6633(4) 0.070(2) Uani 1 1 d .
H58A H 0.3488 0.3586 0.6814 0.084 Uiso 1 1 calc R
C59 C 0.3059(4) 0.4235(3) 0.6368(3) 0.0589(19) Uani 1 1 d .
C60 C 0.2418(4) 0.4466(3) 0.6136(3) 0.0557(18) Uani 1 1 d .
C61 C 0.3741(3) 0.4516(3) 0.6308(3) 0.063(2) Uani 1 1 d .
H61A H 0.3656 0.4892 0.6231 0.076 Uiso 1 1 calc R
H61B H 0.4074 0.4474 0.6725 0.076 Uiso 1 1 calc R
C62 C 0.4035(3) 0.4278(3) 0.5726(3) 0.0535(17) Uani 1 1 d .
C63 C 0.4381(4) 0.3794(3) 0.5786(4) 0.070(2) Uani 1 1 d .
H63A H 0.4488 0.3634 0.6208 0.085 Uiso 1 1 calc R
C64 C 0.4569(4) 0.3546(3) 0.5244(5) 0.071(2) Uani 1 1 d .
H64A H 0.4819 0.3230 0.5302 0.085 Uiso 1 1 calc R
C65 C 0.4390(4) 0.3761(3) 0.4615(4) 0.0646(19) Uani 1 1 d .
H65A H 0.4502 0.3579 0.4246 0.077 Uiso 1 1 calc R
C66 C 0.4043(3) 0.4249(3) 0.4510(3) 0.0520(17) Uani 1 1 d .
C67 C 0.3914(3) 0.4507(3) 0.5082(3) 0.0463(16) Uani 1 1 d .
C68 C 0.3779(4) 0.4445(3) 0.3800(3) 0.0588(18) Uani 1 1 d .
H68A H 0.4139 0.4393 0.3528 0.071 Uiso 1 1 calc R
H68B H 0.3687 0.4823 0.3814 0.071 Uiso 1 1 calc R
C69 C 0.2580(4) 0.5264(3) 0.3009(3) 0.068(2) Uani 1 1 d .
H69A H 0.3012 0.5138 0.2888 0.081 Uiso 1 1 calc R
H69B H 0.2661 0.5623 0.3181 0.081 Uiso 1 1 calc R
C70 C 0.2047(4) 0.5283(3) 0.2397(4) 0.078(2) Uani 1 1 d .
H70A H 0.1631 0.5457 0.2495 0.094 Uiso 1 1 calc R
H70B H 0.1921 0.4925 0.2245 0.094 Uiso 1 1 calc R
C71 C 0.2321(4) 0.5587(3) 0.1837(3) 0.068(2) Uani 1 1 d .
H71A H 0.1964 0.5600 0.1441 0.102 Uiso 1 1 calc R
H71B H 0.2725 0.5409 0.1732 0.102 Uiso 1 1 calc R
H71C H 0.2444 0.5942 0.1987 0.102 Uiso 1 1 calc R
C72 C 0.2383(6) 0.5354(4) 0.6502(6) 0.123(4) Uani 1 1 d D
H72A H 0.2856 0.5411 0.6739 0.148 Uiso 1 1 calc R
H72B H 0.2115 0.5198 0.6815 0.148 Uiso 1 1 calc R
C73 C 0.2069(12) 0.5867(6) 0.6254(7) 0.234(10) Uani 1 1 d D
H73A H 0.2416 0.6070 0.6071 0.280 Uiso 1 1 calc R
H73B H 0.1686 0.5797 0.5887 0.280 Uiso 1 1 calc R
C74 C 0.1817(14) 0.6181(6) 0.6739(14) 0.360(18) Uani 1 1 d D
H74A H 0.1595 0.6493 0.6525 0.541 Uiso 1 1 calc R
H74B H 0.2199 0.6285 0.7084 0.541 Uiso 1 1 calc R
H74C H 0.1485 0.5981 0.6937 0.541 Uiso 1 1 calc R
C75 C 0.0758(4) 0.5309(4) 0.4361(5) 0.085(3) Uani 1 1 d .
H75A H 0.0364 0.5189 0.4031 0.102 Uiso 1 1 calc R
H75B H 0.0591 0.5387 0.4777 0.102 Uiso 1 1 calc R
C76 C 0.1041(5) 0.5783(4) 0.4118(6) 0.121(4) Uani 1 1 d .
H76A H 0.1091 0.5725 0.3652 0.145 Uiso 1 1 calc R
H76B H 0.0705 0.6067 0.4121 0.145 Uiso 1 1 calc R
C77 C 0.1989(6) 0.6381(4) 0.4260(6) 0.118(4) Uani 1 1 d .
H77A H 0.1728 0.6695 0.4342 0.142 Uiso 1 1 calc R
H77B H 0.1972 0.6354 0.3776 0.142 Uiso 1 1 calc R
C78 C 0.2710(6) 0.6455(3) 0.4580(5) 0.100(3) Uani 1 1 d .
H78A H 0.2921 0.6722 0.4331 0.120 Uiso 1 1 calc R
H78B H 0.2721 0.6588 0.5034 0.120 Uiso 1 1 calc R
C79 C 0.3710(5) 0.5943(3) 0.5033(6) 0.106(3) Uani 1 1 d .
H79A H 0.3626 0.5997 0.5490 0.128 Uiso 1 1 calc R
H79B H 0.4019 0.6224 0.4937 0.128 Uiso 1 1 calc R
C80 C 0.4071(4) 0.5444(3) 0.5016(4) 0.070(2) Uani 1 1 d .
H80A H 0.4283 0.5429 0.4614 0.084 Uiso 1 1 calc R
H80B H 0.4441 0.5419 0.5407 0.084 Uiso 1 1 calc R
C81 C 0.3418(4) 0.2768(4) 0.7994(4) 0.064(2) Uani 1 1 d .
C82 C 0.4136(5) 0.2635(4) 0.7901(6) 0.089(3) Uani 1 1 d .
C83 C 0.1152(4) 0.4432(3) 0.8004(4) 0.0604(18) Uani 1 1 d .
C84 C 0.0741(6) 0.4897(5) 0.7696(5) 0.098(3) Uani 1 1 d .
C85 C 0.0808(4) 0.2990(4) 1.0398(4) 0.070(2) Uani 1 1 d .
C86 C 0.0678(8) 0.3038(6) 1.1111(6) 0.116(4) Uani 1 1 d .
C87 C 0.0822(4) 0.1531(3) 0.8093(4) 0.064(2) Uani 1 1 d .
C88 C 0.0445(6) 0.1064(4) 0.7699(5) 0.092(3) Uani 1 1 d .
C89 C 0.2673(5) 0.2959(5) 0.9578(4) 0.084(2) Uani 1 1 d .
C90 C 0.3352(7) 0.2967(5) 1.0070(9) 0.129(5) Uani 1 1 d .
C91 C 0.0579(4) 0.2984(3) 0.7672(4) 0.068(2) Uani 1 1 d .
C92 C 0.0047(5) 0.3024(8) 0.7009(9) 0.169(8) Uani 1 1 d .
F1 F 0.4240(4) 0.2153(4) 0.7746(6) 0.220(5) Uani 1 1 d .
F2 F 0.4592(3) 0.2629(4) 0.8454(5) 0.199(4) Uani 1 1 d .
F3 F 0.4371(4) 0.2915(5) 0.7534(7) 0.297(9) Uani 1 1 d .
F4 F 0.0220(9) 0.4778(5) 0.7305(7) 0.401(14) Uani 1 1 d .
F5 F 0.0511(5) 0.5197(3) 0.8056(4) 0.183(4) Uani 1 1 d .
F6 F 0.0979(8) 0.5162(6) 0.7324(9) 0.396(14) Uani 1 1 d .
F7 F 0.0108(7) 0.2866(6) 1.1171(5) 0.257(7) Uani 1 1 d .
F8 F 0.1082(7) 0.2809(6) 1.1531(4) 0.284(8) Uani 1 1 d .
F9 F 0.0642(7) 0.3503(4) 1.1334(4) 0.232(6) Uani 1 1 d .
F10 F -0.0190(5) 0.1153(3) 0.7502(5) 0.206(5) Uani 1 1 d .
F11 F 0.0406(4) 0.0644(2) 0.8082(4) 0.154(3) Uani 1 1 d .
F12 F 0.0677(6) 0.0909(4) 0.7228(5) 0.261(7) Uani 1 1 d .
F13 F 0.3271(5) 0.2836(4) 1.0657(4) 0.207(5) Uani 1 1 d .
F14 F 0.3778(4) 0.2602(4) 0.9919(6) 0.215(5) Uani 1 1 d .
F15 F 0.3687(4) 0.3411(4) 1.0107(5) 0.201(4) Uani 1 1 d .
F16 F -0.0422(7) 0.2650(7) 0.7043(5) 0.272(7) Uani 1 1 d .
F17 F -0.0453(6) 0.3374(5) 0.7140(5) 0.217(5) Uani 1 1 d .
F18 F 0.0178(4) 0.3106(7) 0.6525(4) 0.362(12) Uani 1 1 d .
O1 O 0.3140(3) 0.5272(2) -0.0159(3) 0.0701(14) Uani 1 1 d .
O2 O 0.4024(2) 0.61991(19) 0.0762(2) 0.0597(12) Uani 1 1 d .
O3 O 0.2699(2) 0.69966(16) 0.0591(2) 0.0527(11) Uani 1 1 d .
O4 O 0.1788(2) 0.6101(2) -0.0320(2) 0.0645(13) Uani 1 1 d .
O5 O 0.3937(3) 0.6587(3) -0.0527(3) 0.102(2) Uani 1 1 d .
O6 O 0.2557(4) 0.6617(3) -0.1132(3) 0.102(2) Uani 1 1 d .
O7 O 0.1274(2) 0.48927(19) 0.4481(2) 0.0594(12) Uani 1 1 d .
O8 O 0.2410(2) 0.49289(17) 0.3548(2) 0.0521(11) Uani 1 1 d .
O9 O 0.2390(2) 0.4993(2) 0.5928(2) 0.0610(12) Uani 1 1 d .
O10 O 0.3607(2) 0.50066(17) 0.5015(2) 0.0524(11) Uani 1 1 d .
O11 O 0.1667(3) 0.5949(2) 0.4467(3) 0.0805(16) Uani 1 1 d .
O12 O 0.3107(3) 0.5995(2) 0.4614(3) 0.0846(16) Uani 1 1 d .
O13 O 0.2984(3) 0.2417(2) 0.7818(3) 0.0827(16) Uani 1 1 d .
O14 O 0.3346(3) 0.3213(2) 0.8225(3) 0.0796(15) Uani 1 1 d .
O15 O 0.1713(3) 0.4367(2) 0.7836(3) 0.105(2) Uani 1 1 d .
O16 O 0.0879(3) 0.4186(2) 0.8392(3) 0.0822(16) Uani 1 1 d .
O17 O 0.0913(3) 0.3400(3) 1.0127(3) 0.0959(18) Uani 1 1 d .
O18 O 0.0796(4) 0.2535(3) 1.0193(3) 0.104(2) Uani 1 1 d .
O19 O 0.0590(4) 0.1649(2) 0.8581(3) 0.112(2) Uani 1 1 d .
O20 O 0.1295(3) 0.1715(3) 0.7868(4) 0.118(3) Uani 1 1 d .
O21 O 0.2421(3) 0.2523(2) 0.9406(3) 0.0899(18) Uani 1 1 d .
O22 O 0.2443(3) 0.3413(3) 0.9395(3) 0.0888(17) Uani 1 1 d .
O23 O 0.1167(3) 0.2967(3) 0.7544(3) 0.0963(19) Uani 1 1 d .
O24 O 0.0390(3) 0.2963(2) 0.8208(3) 0.0815(16) Uani 1 1 d .

loop_
_atom_site_aniso_label
_atom_site_aniso_U_11
_atom_site_aniso_U_22
_atom_site_aniso_U_33
_atom_site_aniso_U_23
_atom_site_aniso_U_13
_atom_site_aniso_U_12
Ag1 0.0487(3) 0.0730(4) 0.0518(3) 0.0070(3) 0.0111(2) 0.0029(3)
Ag2 0.0400(3) 0.0550(3) 0.0609(3) 0.0037(2) 0.0046(2) 0.0024(2)
Ag3 0.0563(4) 0.0932(5) 0.1095(6) 0.0032(4) -0.0002(3) -0.0259(3)
Ag4 0.0818(5) 0.0773(5) 0.1184(6) 0.0137(4) 0.0338(4) 0.0217(4)
Ag5 0.1057(6) 0.0956(5) 0.0946(5) 0.0381(4) 0.0071(4) -0.0098(4)
Ag6 0.2056(10) 0.0834(5) 0.0714(5) -0.0201(4) 0.0435(5) -0.0201(5)
C1 0.084(6) 0.067(5) 0.075(6) -0.024(4) 0.005(4) -0.007(5)
C2 0.098(7) 0.065(6) 0.113(8) -0.012(6) 0.019(6) -0.024(5)
C3 0.124(9) 0.059(6) 0.109(8) 0.014(5) 0.021(7) -0.008(6)
C4 0.092(7) 0.050(5) 0.108(7) 0.011(5) 0.002(5) 0.002(5)
C5 0.065(5) 0.053(5) 0.092(6) -0.006(4) 0.006(4) 0.006(4)
C6 0.074(6) 0.063(5) 0.078(6) -0.024(4) 0.022(5) -0.001(4)
C7 0.060(5) 0.075(6) 0.098(6) -0.005(5) 0.006(4) 0.025(4)
C8 0.043(4) 0.061(5) 0.083(6) 0.000(4) 0.000(4) 0.008(3)
C9 0.053(5) 0.062(5) 0.093(6) 0.023(5) -0.011(4) 0.010(4)
C10 0.057(5) 0.083(6) 0.060(5) 0.017(5) -0.012(4) -0.005(4)
C11 0.043(4) 0.072(5) 0.062(5) 0.004(4) -0.008(3) -0.007(4)
C12 0.034(3) 0.049(4) 0.067(5) 0.005(4) 0.001(3) -0.006(3)
C13 0.030(3) 0.059(4) 0.056(4) 0.011(4) 0.001(3) 0.005(3)
C14 0.055(4) 0.049(4) 0.061(5) -0.001(3) 0.006(3) -0.011(3)
C15 0.046(4) 0.037(4) 0.056(4) 0.007(3) 0.006(3) 0.004(3)
C16 0.079(6) 0.047(4) 0.058(5) 0.010(3) 0.006(4) 0.000(4)
C17 0.066(5) 0.080(5) 0.049(4) 0.004(4) 0.027(4) 0.003(4)
C18 0.059(5) 0.081(6) 0.068(5) 0.005(4) 0.017(4) 0.011(4)
C19 0.046(4) 0.067(5) 0.065(5) 0.014(4) 0.016(3) 0.012(3)
C20 0.052(4) 0.045(4) 0.047(4) 0.006(3) 0.019(3) 0.008(3)
C21 0.056(5) 0.084(6) 0.062(5) 0.014(4) 0.011(4) 0.026(4)
C22 0.033(4) 0.101(6) 0.049(4) 0.001(4) 0.004(3) 0.004(4)
C23 0.042(4) 0.124(8) 0.083(6) -0.001(5) 0.015(4) -0.003(5)
C24 0.053(5) 0.131(9) 0.087(6) -0.003(6) 0.022(4) -0.029(6)
C25 0.060(5) 0.093(7) 0.099(7) -0.009(5) -0.005(5) -0.032(5)
C26 0.047(4) 0.090(6) 0.054(4) -0.004(4) -0.005(3) -0.020(4)
C27 0.033(4) 0.090(6) 0.048(4) 0.000(4) -0.006(3) -0.005(4)
C28 0.080(6) 0.090(6) 0.069(5) -0.021(5) -0.001(4) -0.018(5)
C29 0.183(16) 0.178(14) 0.208(17) -0.014(12) 0.099(13) -0.006(12)
C30 0.183(19) 0.30(3) 0.24(2) -0.050(19) 0.073(16) -0.022(17)
C31 0.116(8) 0.152(10) 0.102(8) -0.056(7) 0.050(6) -0.003(7)
C32 0.068(5) 0.067(5) 0.088(6) 0.024(4) 0.033(4) 0.017(4)
C33 0.085(6) 0.066(5) 0.072(5) 0.009(4) 0.013(4) 0.002(4)
C34 0.090(6) 0.057(5) 0.068(5) 0.009(4) 0.022(4) 0.018(4)
C35 0.043(5) 0.113(7) 0.094(7) 0.008(5) 0.022(4) -0.008(4)
C36 0.075(7) 0.247(15) 0.111(9) 0.082(10) 0.017(6) -0.034(8)
C37 0.111(8) 0.137(9) 0.078(7) 0.039(6) 0.034(6) 0.004(7)
C38 0.104(9) 0.200(13) 0.086(7) 0.071(8) 0.030(7) 0.017(8)
C39 0.091(8) 0.237(15) 0.066(7) 0.064(8) -0.002(6) -0.010(9)
C40 0.075(6) 0.177(10) 0.044(5) 0.020(5) -0.004(4) 0.005(6)
C41 0.067(5) 0.044(4) 0.041(4) 0.002(3) 0.020(3) -0.001(3)
C42 0.082(6) 0.059(5) 0.071(5) -0.006(4) 0.028(4) -0.005(4)
C43 0.125(8) 0.058(5) 0.055(5) -0.009(4) 0.023(5) -0.017(5)
C44 0.094(7) 0.065(5) 0.054(5) -0.010(4) 0.002(4) -0.034(5)
C45 0.074(5) 0.068(5) 0.040(4) 0.008(3) 0.003(3) -0.023(4)
C46 0.066(5) 0.051(4) 0.034(4) 0.002(3) 0.010(3) -0.009(4)
C47 0.072(5) 0.085(6) 0.051(5) 0.008(4) -0.012(4) -0.025(4)
C48 0.045(4) 0.096(6) 0.056(5) 0.010(4) -0.009(3) -0.023(4)
C49 0.071(6) 0.119(8) 0.067(5) 0.003(5) 0.002(4) -0.043(5)
C50 0.078(6) 0.109(7) 0.090(7) 0.013(6) 0.007(5) -0.039(5)
C51 0.059(5) 0.112(8) 0.092(7) 0.035(6) 0.017(5) -0.021(5)
C52 0.035(4) 0.094(6) 0.060(5) 0.012(4) 0.009(3) 0.000(4)
C53 0.026(3) 0.074(5) 0.068(5) 0.011(4) -0.003(3) -0.008(3)
C54 0.037(4) 0.102(6) 0.069(5) 0.009(4) 0.015(3) 0.011(4)
C55 0.045(4) 0.089(6) 0.044(4) 0.007(4) 0.017(3) 0.001(4)
C56 0.056(5) 0.084(6) 0.062(5) 0.011(4) 0.020(4) 0.002(4)
C57 0.071(6) 0.075(5) 0.061(5) 0.025(4) 0.010(4) 0.006(4)
C58 0.062(5) 0.087(6) 0.058(5) 0.019(4) 0.004(4) 0.011(4)
C59 0.053(4) 0.083(6) 0.040(4) 0.000(4) 0.007(3) 0.007(4)
C60 0.067(5) 0.065(5) 0.038(4) 0.002(3) 0.019(3) 0.011(4)
C61 0.040(4) 0.085(5) 0.059(5) -0.005(4) -0.007(3) 0.005(4)
C62 0.030(3) 0.073(5) 0.054(4) -0.003(4) -0.003(3) -0.006(3)
C63 0.040(4) 0.084(6) 0.083(6) 0.016(5) -0.002(4) 0.009(4)
C64 0.051(5) 0.067(5) 0.096(7) 0.011(5) 0.015(4) 0.022(4)
C65 0.055(4) 0.064(5) 0.078(5) -0.003(4) 0.021(4) 0.014(4)
C66 0.033(3) 0.062(4) 0.062(5) 0.003(4) 0.012(3) 0.002(3)
C67 0.029(3) 0.051(4) 0.059(4) -0.004(3) 0.008(3) 0.001(3)
C68 0.062(5) 0.058(4) 0.063(5) -0.002(4) 0.029(4) -0.002(4)
C69 0.089(6) 0.049(4) 0.062(5) 0.006(4) 0.008(4) -0.014(4)
C70 0.080(6) 0.077(6) 0.074(6) 0.011(4) 0.005(4) -0.011(4)
C71 0.079(5) 0.071(5) 0.050(4) 0.006(4) 0.003(4) -0.006(4)
C72 0.147(10) 0.093(8) 0.142(10) 0.005(7) 0.062(8) 0.026(7)
C73 0.45(3) 0.118(12) 0.157(14) 0.003(11) 0.119(17) 0.022(16)
C74 0.50(4) 0.120(15) 0.56(5) -0.02(2) 0.35(4) 0.04(2)
C75 0.056(5) 0.093(7) 0.105(7) 0.021(5) 0.014(4) 0.021(5)
C76 0.073(7) 0.105(8) 0.181(11) 0.072(8) 0.010(7) 0.036(6)
C77 0.097(8) 0.073(7) 0.189(12) 0.058(7) 0.038(7) 0.027(6)
C78 0.118(9) 0.043(5) 0.144(9) 0.006(5) 0.043(7) 0.002(5)
C79 0.068(6) 0.055(5) 0.195(11) -0.018(6) 0.021(6) -0.015(5)
C80 0.053(5) 0.057(5) 0.099(6) -0.004(4) 0.014(4) -0.010(4)
C81 0.041(4) 0.089(6) 0.058(5) 0.014(4) 0.000(3) 0.001(4)
C82 0.065(6) 0.088(7) 0.108(8) 0.022(6) 0.003(5) 0.008(5)
C83 0.070(5) 0.057(5) 0.058(5) 0.002(4) 0.020(4) 0.011(4)
C84 0.138(9) 0.111(8) 0.052(5) 0.039(6) 0.035(6) 0.061(7)
C85 0.071(5) 0.086(7) 0.052(5) -0.001(5) 0.006(4) -0.007(5)
C86 0.128(10) 0.158(12) 0.067(7) -0.022(8) 0.033(7) -0.021(9)
C87 0.080(6) 0.056(5) 0.061(5) -0.013(4) 0.024(4) -0.015(4)
C88 0.091(7) 0.113(8) 0.077(6) -0.025(6) 0.025(5) -0.048(6)
C89 0.085(7) 0.098(8) 0.069(6) 0.003(5) 0.014(5) -0.007(6)
C90 0.095(9) 0.110(10) 0.158(13) 0.016(9) -0.041(9) -0.017(8)
C91 0.061(5) 0.078(6) 0.068(6) 0.018(4) 0.019(4) 0.008(4)
C92 0.037(6) 0.266(18) 0.208(17) 0.141(14) 0.032(8) 0.009(9)
F1 0.090(5) 0.171(8) 0.406(15) -0.107(9) 0.059(7) 0.015(5)
F2 0.070(4) 0.269(10) 0.238(9) -0.024(8) -0.030(5) 0.045(5)
F3 0.146(7) 0.363(15) 0.436(17) 0.294(14) 0.196(10) 0.156(9)
F4 0.53(2) 0.217(12) 0.316(15) -0.104(11) -0.324(18) 0.221(14)
F5 0.301(11) 0.141(6) 0.119(5) 0.033(4) 0.074(6) 0.132(7)
F6 0.396(19) 0.377(18) 0.52(2) 0.380(19) 0.37(2) 0.285(16)
F7 0.287(14) 0.369(17) 0.153(8) -0.068(9) 0.148(9) -0.122(13)
F8 0.375(17) 0.415(17) 0.055(4) 0.023(6) 0.015(6) 0.246(15)
F9 0.439(18) 0.156(8) 0.122(6) -0.055(6) 0.109(8) -0.018(9)
F10 0.147(7) 0.174(7) 0.250(10) -0.049(7) -0.092(7) -0.032(6)
F11 0.206(7) 0.073(4) 0.170(6) 0.001(4) -0.004(5) -0.059(4)
F12 0.344(13) 0.268(11) 0.228(9) -0.195(9) 0.204(10) -0.225(10)
F13 0.228(10) 0.247(10) 0.106(6) 0.018(6) -0.078(6) -0.024(8)
F14 0.108(6) 0.182(8) 0.327(15) -0.049(8) -0.040(7) 0.050(6)
F15 0.126(6) 0.155(7) 0.287(11) -0.016(7) -0.059(6) -0.047(5)
F16 0.166(10) 0.45(2) 0.176(9) 0.018(11) -0.033(8) -0.071(13)
F17 0.144(7) 0.319(14) 0.184(8) 0.130(9) 0.021(6) 0.093(9)
F18 0.083(5) 0.88(3) 0.126(6) 0.256(13) 0.032(4) 0.049(10)
O1 0.073(3) 0.080(4) 0.063(3) -0.015(3) 0.026(3) 0.004(3)
O2 0.042(3) 0.072(3) 0.065(3) 0.007(2) 0.010(2) 0.003(2)
O3 0.062(3) 0.046(3) 0.054(3) 0.010(2) 0.022(2) 0.006(2)
O4 0.047(3) 0.104(4) 0.042(3) 0.010(3) 0.008(2) -0.002(3)
O5 0.075(4) 0.149(6) 0.086(4) 0.048(4) 0.024(3) -0.008(4)
O6 0.084(5) 0.164(6) 0.063(4) 0.045(4) 0.028(3) 0.006(4)
O7 0.035(2) 0.073(3) 0.068(3) 0.011(2) 0.002(2) 0.006(2)
O8 0.065(3) 0.050(3) 0.042(2) 0.001(2) 0.010(2) 0.000(2)
O9 0.060(3) 0.073(3) 0.052(3) -0.004(3) 0.014(2) 0.011(2)
O10 0.039(2) 0.049(3) 0.069(3) -0.004(2) 0.007(2) -0.002(2)
O11 0.068(4) 0.058(3) 0.114(4) 0.018(3) 0.010(3) 0.015(3)
O12 0.068(4) 0.054(3) 0.127(5) 0.004(3) 0.007(3) 0.000(3)
O13 0.062(4) 0.094(4) 0.091(4) -0.003(3) 0.011(3) -0.009(3)
O14 0.069(4) 0.082(4) 0.089(4) -0.004(3) 0.017(3) 0.004(3)
O15 0.101(5) 0.089(4) 0.141(6) 0.022(4) 0.063(4) 0.029(4)
O16 0.086(4) 0.082(4) 0.084(4) 0.019(3) 0.031(3) 0.014(3)
O17 0.121(5) 0.089(4) 0.078(4) 0.008(4) 0.018(3) -0.005(4)
O18 0.165(7) 0.080(4) 0.079(4) -0.006(3) 0.052(4) -0.031(4)
O19 0.177(7) 0.083(4) 0.094(5) -0.023(4) 0.072(5) -0.051(4)
O20 0.098(5) 0.116(5) 0.158(6) -0.062(5) 0.072(5) -0.064(4)
O21 0.107(5) 0.074(4) 0.079(4) 0.007(3) -0.009(3) -0.023(3)
O22 0.088(4) 0.081(4) 0.096(4) -0.002(3) 0.011(3) 0.001(3)
O23 0.060(4) 0.137(6) 0.094(4) 0.038(4) 0.018(3) 0.008(3)
O24 0.085(4) 0.097(4) 0.065(4) 0.005(3) 0.019(3) -0.008(3)

loop_
_atom_type_symbol
_atom_type_description
_atom_type_scat_dispersion_real
_atom_type_scat_dispersion_imag
_atom_type_scat_source
C C 0.0033 0.0016 'International Tables Vol C Tables 4.2.6.8 and 6.1.1.4'
H H 0.0000 0.0000 'International Tables Vol C Tables 4.2.6.8 and 6.1.1.4'
O O 0.0106 0.0060 'International Tables Vol C Tables 4.2.6.8 and 6.1.1.4'
F F 0.0171 0.0103 'International Tables Vol C Tables 4.2.6.8 and 6.1.1.4'
Ag Ag -0.8971 1.1015 'International Tables Vol C Tables 4.2.6.8 and 6.1.1.4'

loop_
_geom_angle_atom_site_label_1
_geom_angle_atom_site_label_2
_geom_angle_atom_site_label_3
_geom_angle
O4 Ag1 O2 153.71(16)
O4 Ag1 O1 89.85(18)
O2 Ag1 O1 87.41(17)
O4 Ag1 O3 85.99(16)
O2 Ag1 O3 85.62(16)
O1 Ag1 O3 155.17(16)
O4 Ag1 O5 136.40(19)
O2 Ag1 O5 69.58(19)
O1 Ag1 O5 101.4(2)
O3 Ag1 O5 98.4(2)
O4 Ag1 O6 69.35(19)
O2 Ag1 O6 135.9(2)
O1 Ag1 O6 108.7(2)
O3 Ag1 O6 92.7(2)
O5 Ag1 O6 67.1(2)
O10 Ag2 O7 152.50(16)
O10 Ag2 O9 86.13(15)
O7 Ag2 O9 88.47(16)
O10 Ag2 O8 91.93(15)
O7 Ag2 O8 82.00(15)
O9 Ag2 O8 155.42(15)
O10 Ag2 O11 136.72(18)
O7 Ag2 O11 70.69(18)
O9 Ag2 O11 104.02(18)
O8 Ag2 O11 94.15(17)
O10 Ag2 O12 69.45(17)
O7 Ag2 O12 137.09(17)
O9 Ag2 O12 110.82(18)
O8 Ag2 O12 91.23(17)
O11 Ag2 O12 67.61(19)
O20 Ag3 O13 109.5(2)
O20 Ag3 O23 88.5(3)
O13 Ag3 O23 107.7(2)
O20 Ag3 O21 120.3(2)
O13 Ag3 O21 99.9(2)
O23 Ag3 O21 130.2(2)
O20 Ag3 Ag6 76.73(16)
O13 Ag3 Ag6 163.65(14)
O23 Ag3 Ag6 87.27(15)
O21 Ag3 Ag6 64.55(17)
O20 Ag3 Ag4 147.9(2)
O13 Ag3 Ag4 75.25(15)
O23 Ag3 Ag4 60.57(16)
O21 Ag3 Ag4 88.78(15)
Ag6 Ag3 Ag4 107.86(3)
O15 Ag4 O14 149.4(2)
O15 Ag4 Ag3 135.54(18)
O14 Ag4 Ag3 75.06(15)
O15 Ag4 Ag5 79.77(16)
O14 Ag4 Ag5 121.56(15)
Ag3 Ag4 Ag5 69.40(3)
O16 Ag5 O22 116.6(2)
O16 Ag5 O17 123.3(2)
O22 Ag5 O17 100.6(2)
O16 Ag5 Ag6 135.61(16)
O22 Ag5 Ag6 95.02(16)
O17 Ag5 Ag6 75.49(17)
O16 Ag5 Ag4 72.31(15)
O22 Ag5 Ag4 56.27(15)
O17 Ag5 Ag4 156.83(16)
Ag6 Ag5 Ag4 105.96(3)
O18 Ag6 O19 123.4(2)
O18 Ag6 O24 121.4(2)
O19 Ag6 O24 92.2(2)
O18 Ag6 Ag5 86.32(17)
O19 Ag6 Ag5 147.28(17)
O24 Ag6 Ag5 57.69(13)
O18 Ag6 Ag3 143.59(19)
O19 Ag6 Ag3 83.98(17)
O24 Ag6 Ag3 75.65(14)
Ag5 Ag6 Ag3 76.66(3)
C2 C1 C6 114.5(8)
C2 C1 C28 122.1(9)
C6 C1 C28 123.3(8)
C3 C2 C1 124.9(9)
C2 C3 C4 118.4(9)
C5 C4 C3 120.4(8)
C4 C5 C6 120.0(8)
C4 C5 C7 120.1(7)
C6 C5 C7 119.8(8)
O1 C6 C5 120.1(7)
O1 C6 C1 118.5(8)
C5 C6 C1 121.4(8)
C8 C7 C5 110.6(6)
C9 C8 C13 115.7(7)
C9 C8 C7 121.7(7)
C13 C8 C7 122.3(7)
C10 C9 C8 122.3(7)
C9 C10 C11 121.0(7)
C10 C11 C12 120.9(7)
C11 C12 C13 117.5(6)
C11 C12 C14 120.8(7)
C13 C12 C14 121.6(6)
O2 C13 C12 118.9(6)
O2 C13 C8 118.8(6)
C12 C13 C8 122.2(6)
C15 C14 C12 110.2(5)
C20 C15 C16 118.1(6)
C20 C15 C14 121.7(6)
C16 C15 C14 120.2(6)
C17 C16 C15 120.5(7)
C16 C17 C18 120.2(7)
C19 C18 C17 121.5(7)
C18 C19 C20 117.2(6)
C18 C19 C21 120.7(6)
C20 C19 C21 122.1(6)
O3 C20 C19 118.3(6)
O3 C20 C15 119.8(6)
C19 C20 C15 121.9(6)
C22 C21 C19 109.9(6)
C23 C22 C27 116.6(8)
C23 C22 C21 119.8(7)
C27 C22 C21 123.5(7)
C24 C23 C22 120.3(9)
C25 C24 C23 120.8(8)
C24 C25 C26 122.5(9)
C25 C26 C27 115.2(8)
C25 C26 C28 121.2(8)
C27 C26 C28 123.4(7)
C22 C27 O4 118.4(7)
C22 C27 C26 124.0(7)
O4 C27 C26 117.5(7)
C26 C28 C1 111.4(6)
C30 C29 O1 114.7(14)
C29 C30 C31 109.7(13)
O3 C32 C33 112.7(6)
C32 C33 C34 109.0(7)
C36 C35 O2 113.0(7)
O5 C36 C35 126.2(9)
O5 C37 C38 117.7(9)
O6 C38 C37 119.3(9)
O6 C39 C40 125.4(8)
C39 C40 O4 113.3(8)
C42 C41 C46 118.6(7)
C42 C41 C68 118.8(6)
C46 C41 C68 122.5(6)
C41 C42 C43 119.9(8)
C44 C43 C42 119.8(8)
C43 C44 C45 122.0(7)
C44 C45 C46 117.5(7)
C44 C45 C47 121.1(7)
C46 C45 C47 121.2(7)
O8 C46 C41 119.2(6)
O8 C46 C45 119.1(6)
C41 C46 C45 121.7(7)
C45 C47 C48 111.0(6)
C53 C48 C49 116.8(7)
C53 C48 C47 122.7(7)
C49 C48 C47 120.2(7)
C50 C49 C48 120.5(8)
C51 C50 C49 120.4(9)
C50 C51 C52 122.3(8)
C53 C52 C51 115.3(7)
C53 C52 C54 123.2(7)
C51 C52 C54 121.2(7)
C48 C53 C52 124.3(7)
C48 C53 O7 117.6(6)
C52 C53 O7 118.1(7)
C55 C54 C52 112.2(6)
C56 C55 C60 117.7(6)
C56 C55 C54 120.6(7)
C60 C55 C54 121.6(7)
C55 C56 C57 120.4(7)
C58 C57 C56 119.5(7)
C59 C58 C57 122.2(7)
C58 C59 C60 117.6(7)
C58 C59 C61 120.9(7)
C60 C59 C61 121.5(7)
C59 C60 O9 119.3(7)
C59 C60 C55 122.1(7)
O9 C60 C55 118.5(6)
C62 C61 C59 109.2(6)
C63 C62 C67 116.3(7)
C63 C62 C61 121.6(7)
C67 C62 C61 121.8(6)
C64 C63 C62 121.8(7)
C63 C64 C65 120.1(7)
C64 C65 C66 121.8(7)
C67 C66 C65 116.1(6)
C67 C66 C68 123.4(6)
C65 C66 C68 120.3(6)
C66 C67 O10 118.9(6)
C66 C67 C62 123.4(6)
O10 C67 C62 117.6(6)
C66 C68 C41 112.5(5)
O8 C69 C70 115.2(6)
C69 C70 C71 110.4(7)
O9 C72 C73 109.7(10)
C74 C73 C72 115.6(13)
C76 C75 O7 111.3(7)
O11 C76 C75 116.3(8)
O11 C77 C78 115.5(8)
O12 C78 C77 113.6(8)
O12 C79 C80 116.8(8)
O10 C80 C79 111.2(6)
O13 C81 O14 130.2(7)
O13 C81 C82 114.6(9)
O14 C81 C82 115.2(8)
F3 C82 F1 108.9(12)
F3 C82 F2 105.3(11)
F1 C82 F2 94.9(9)
F3 C82 C81 115.1(8)
F1 C82 C81 116.0(9)
F2 C82 C81 114.4(10)
O16 C83 O15 129.8(8)
O16 C83 C84 114.4(8)
O15 C83 C84 115.8(8)
F6 C84 F5 105.2(13)
F6 C84 F4 96.1(13)
F5 C84 F4 101.1(12)
F6 C84 C83 118.4(11)
F5 C84 C83 118.6(8)
F4 C84 C83 113.9(11)
O17 C85 O18 130.6(8)
O17 C85 C86 115.6(10)
O18 C85 C86 113.8(9)
F8 C86 F7 104.7(15)
F8 C86 F9 105.5(12)
F7 C86 F9 100.8(13)
F8 C86 C85 115.8(12)
F7 C86 C85 112.1(11)
F9 C86 C85 116.4(12)
O19 C87 O20 130.5(8)
O19 C87 C88 113.8(8)
O20 C87 C88 115.7(8)
F12 C88 F10 107.4(11)
F12 C88 F11 105.8(11)
F10 C88 F11 100.0(9)
F12 C88 C87 116.9(8)
F10 C88 C87 112.6(10)
F11 C88 C87 112.6(8)
O21 C89 O22 128.8(9)
O21 C89 C90 117.4(10)
O22 C89 C90 113.8(9)
F13 C90 F15 108.5(14)
F13 C90 F14 102.7(12)
F15 C90 F14 106.8(13)
F13 C90 C89 111.8(12)
F15 C90 C89 115.3(11)
F14 C90 C89 110.9(13)
O24 C91 O23 129.6(8)
O24 C91 C92 121.0(9)
O23 C91 C92 109.4(9)
F18 C92 F16 117(2)
F18 C92 F17 109.9(15)
F16 C92 F17 86.0(10)
F18 C92 C91 124.7(10)
F16 C92 C91 105.9(11)
F17 C92 C91 105.5(16)
C84 F4 F6 40.9(8)
C84 F6 F4 43.0(8)
C6 O1 C29 112.9(8)
C6 O1 Ag1 117.1(4)
C29 O1 Ag1 125.8(7)
C13 O2 C35 117.1(5)
C13 O2 Ag1 126.3(3)
C35 O2 Ag1 116.5(4)
C20 O3 C32 112.2(5)
C20 O3 Ag1 120.9(3)
C32 O3 Ag1 125.4(4)
C27 O4 C40 116.7(5)
C27 O4 Ag1 125.5(3)
C40 O4 Ag1 117.6(5)
C36 O5 C37 130.3(8)
C36 O5 Ag1 110.5(5)
C37 O5 Ag1 115.2(6)
C39 O6 C38 129.5(8)
C39 O6 Ag1 109.7(5)
C38 O6 Ag1 114.3(6)
C53 O7 C75 113.9(5)
C53 O7 Ag2 130.0(4)
C75 O7 Ag2 116.0(5)
C46 O8 C69 111.9(5)
C46 O8 Ag2 116.8(3)
C69 O8 Ag2 128.1(4)
C60 O9 C72 111.1(6)
C60 O9 Ag2 117.3(4)
C72 O9 Ag2 131.4(5)
C67 O10 C80 115.9(5)
C67 O10 Ag2 125.3(3)
C80 O10 Ag2 118.0(4)
C77 O11 C76 120.6(7)
C77 O11 Ag2 114.7(5)
C76 O11 Ag2 108.4(5)
C79 O12 C78 122.5(7)
C79 O12 Ag2 106.0(5)
C78 O12 Ag2 113.7(5)
C81 O13 Ag3 118.1(5)
C81 O14 Ag4 121.9(5)
C83 O15 Ag4 122.4(5)
C83 O16 Ag5 132.2(5)
C85 O17 Ag5 127.8(6)
C85 O18 Ag6 118.9(5)
C87 O19 Ag6 120.4(5)
C87 O20 Ag3 127.8(6)
C89 O21 Ag3 115.3(5)
C89 O22 Ag5 117.7(6)
C91 O23 Ag3 116.0(5)
C91 O24 Ag6 123.6(5)

loop_
_geom_bond_atom_site_label_1
_geom_bond_atom_site_label_2
_geom_bond_distance
Ag1 O4 2.306(4)
Ag1 O2 2.331(4)
Ag1 O1 2.406(5)
Ag1 O3 2.432(4)
Ag1 O5 2.481(6)
Ag1 O6 2.486(5)
Ag2 O10 2.299(4)
Ag2 O7 2.317(4)
Ag2 O9 2.443(5)
Ag2 O8 2.466(4)
Ag2 O11 2.466(5)
Ag2 O12 2.504(5)
Ag3 O20 2.281(6)
Ag3 O13 2.308(6)
Ag3 O23 2.332(6)
Ag3 O21 2.348(6)
Ag3 Ag6 2.9099(13)
Ag3 Ag4 3.1267(13)
Ag4 O15 2.203(6)
Ag4 O14 2.229(5)
Ag4 Ag5 3.2054(13)
Ag5 O16 2.243(5)
Ag5 O22 2.302(6)
Ag5 O17 2.304(6)
Ag5 Ag6 2.9039(14)
Ag6 O18 2.195(6)
Ag6 O19 2.231(6)
Ag6 O24 2.477(6)
C1 C2 1.395(12)
C1 C6 1.402(11)
C1 C28 1.509(11)
C2 C3 1.354(12)
C3 C4 1.381(12)
C4 C5 1.359(11)
C5 C6 1.399(11)
C5 C7 1.541(11)
C6 O1 1.396(9)
C7 C8 1.505(10)
C8 C9 1.402(10)
C8 C13 1.412(9)
C9 C10 1.354(10)
C10 C11 1.357(10)
C11 C12 1.396(9)
C12 C13 1.399(9)
C12 C14 1.521(9)
C13 O2 1.392(7)
C14 C15 1.508(9)
C15 C20 1.394(8)
C15 C16 1.402(9)
C16 C17 1.355(10)
C17 C18 1.391(10)
C18 C19 1.382(10)
C19 C20 1.392(9)
C19 C21 1.529(10)
C20 O3 1.381(7)
C21 C22 1.521(11)
C22 C23 1.390(10)
C22 C27 1.393(10)
C23 C24 1.383(12)
C24 C25 1.356(12)
C25 C26 1.383(11)
C26 C27 1.404(10)
C26 C28 1.478(11)
C27 O4 1.397(8)
C29 C30 1.364(14)
C29 O1 1.506(14)
C30 C31 1.572(14)
C32 O3 1.465(8)
C32 C33 1.492(10)
C33 C34 1.518(10)
C35 C36 1.370(12)
C35 O2 1.440(8)
C36 O5 1.269(11)
C37 O5 1.359(10)
C37 C38 1.387(13)
C38 O6 1.337(11)
C39 O6 1.272(11)
C39 C40 1.368(13)
C40 O4 1.431(8)
C41 C42 1.389(9)
C41 C46 1.389(9)
C41 C68 1.515(9)
C42 C43 1.391(11)
C43 C44 1.369(12)
C44 C45 1.376(10)
C45 C46 1.401(9)
C45 C47 1.498(11)
C46 O8 1.384(7)
C47 C48 1.528(10)
C48 C53 1.385(10)
C48 C49 1.399(11)
C49 C50 1.376(11)
C50 C51 1.353(12)
C51 C52 1.402(11)
C52 C53 1.387(9)
C52 C54 1.513(10)
C53 O7 1.396(8)
C54 C55 1.503(9)
C55 C56 1.377(10)
C55 C60 1.393(9)
C56 C57 1.382(10)
C57 C58 1.368(10)
C58 C59 1.352(10)
C59 C60 1.380(9)
C59 C61 1.527(10)
C60 O9 1.389(8)
C61 C62 1.515(10)
C62 C63 1.388(10)
C62 C67 1.400(9)
C63 C64 1.360(11)
C64 C65 1.363(10)
C65 C66 1.399(9)
C66 C67 1.383(9)
C66 C68 1.514(9)
C67 O10 1.389(7)
C69 O8 1.457(8)
C69 C70 1.465(10)
C70 C71 1.532(10)
C72 O9 1.472(11)
C72 C73 1.476(14)
C73 C74 1.409(15)
C75 C76 1.435(12)
C75 O7 1.442(8)
C76 O11 1.361(11)
C77 O11 1.356(10)
C77 C78 1.449(13)
C78 O12 1.386(10)
C79 O12 1.327(10)
C79 C80 1.443(11)
C80 O10 1.423(8)
C81 O13 1.230(9)
C81 O14 1.231(9)
C81 C82 1.480(12)
C82 F3 1.170(11)
C82 F1 1.277(11)
C82 F2 1.296(11)
C83 O16 1.192(8)
C83 O15 1.209(9)
C83 C84 1.489(11)
C84 F6 1.158(11)
C84 F5 1.186(10)
C84 F4 1.206(15)
C85 O17 1.203(10)
C85 O18 1.215(10)
C85 C86 1.504(13)
C86 F8 1.198(14)
C86 F7 1.216(14)
C86 F9 1.259(14)
C87 O19 1.187(9)
C87 O20 1.188(9)
C87 C88 1.532(11)
C88 F12 1.184(10)
C88 F10 1.249(12)
C88 F11 1.319(11)
C89 O21 1.227(10)
C89 O22 1.260(10)
C89 C90 1.505(14)
C90 F13 1.264(16)
C90 F15 1.289(13)
C90 F14 1.309(16)
C91 O24 1.202(9)
C91 O23 1.215(9)
C91 C92 1.542(16)
C92 F18 1.069(14)
C92 F16 1.323(18)
C92 F17 1.371(19)
F4 F6 1.76(2)
